data_2021291
loop_
_publ_author_name
'Owczarzak, Agata'
'Przyby\/l, Anna K.'
'Kubicki, Maciej'

_publ_section_title
;
 Different cationic forms of (--)-cytisine in the crystal structures of
 its simple inorganic salts
;
_journal_coeditor_code YF3149
_journal_issue 11
_journal_name_full 'Acta Crystallographica Section C'
_journal_page_first
;
;
_journal_paper_doi 10.1107/S2053229618012585
_journal_volume 74
_journal_year 2018
_chemical_absolute_configuration rmad
_chemical_formula_iupac 'C11 H16 N2 O 2+, 2Cl O4 -'
_chemical_formula_moiety 'C11 H16 N2 O 2+, 2(Cl O4 -)'
_chemical_formula_sum 'C11 H16 Cl2 N2 O9'
_chemical_formula_weight 391.16
_chemical_name_common
;
Cytisinediium bis(perchlorate)
;
_chemical_name_systematic
;
6-Oxidaniumylidene-7,11-diazatricyclo[7.3.1.0^2,7^]trideca-2,4-dien-11-ium
bis(perchlorate)
;
_space_group_crystal_system orthorhombic
_space_group_IT_number 19
_space_group_name_Hall 'P 2ac 2ab'
_space_group_name_H-M_alt 'P 21 21 21'
_symmetry_space_group_name_Hall 'P 2ac 2ab'
_symmetry_space_group_name_H-M 'P 21 21 21'
_atom_sites_solution_hydrogens geom
_audit_creation_method SHELXL-2013
_cell_angle_alpha 90
_cell_angle_beta 90
_cell_angle_gamma 90
_cell_formula_units_Z 4
_cell_length_a 8.0018(13)
_cell_length_b 11.7602(16)
_cell_length_c 16.421(2)
_cell_measurement_reflns_used 1977
_cell_measurement_temperature 130.0(10)
_cell_measurement_theta_max 72.9110
_cell_measurement_theta_min 5.2790
_cell_volume 1545.3(4)
_computing_cell_refinement
;
(CrysAlis PRO; Agilent, 2014)
;
_computing_data_collection
;
(CrysAlis PRO; Agilent, 2014)
;
_computing_data_reduction
;
(CrysAlis PRO; Agilent, 2014)
;
_computing_molecular_graphics
;
Mercury (Macrae <i>et al.</i>,  2008)
;
_computing_publication_material
;
SHELXL2013 (Sheldrick, 2015b)
;
_computing_structure_refinement
;
SHELXL2013 (Sheldrick, 2015b)
;
_computing_structure_solution
;
SHELXT (Sheldrick, 2015a)
;
_diffrn_ambient_temperature 130.0(10)
_diffrn_detector 'CCD plate'
_diffrn_detector_area_resol_mean 10.5357
_diffrn_measured_fraction_theta_full 0.963
_diffrn_measured_fraction_theta_max 0.963
_diffrn_measurement_device 'four-circle diffractometer'
_diffrn_measurement_device_type 'Rigaku OD SuperNova Dual source diffractometer with an Atlas detector'
_diffrn_measurement_method '\w scan'
_diffrn_radiation_monochromator mirror
_diffrn_radiation_probe x-ray
_diffrn_radiation_type 'Cu K\a'
_diffrn_radiation_wavelength 1.54184
_diffrn_reflns_av_R_equivalents 0.1105
_diffrn_reflns_av_unetI/netI 0.1012
_diffrn_reflns_limit_h_max 9
_diffrn_reflns_limit_h_min -9
_diffrn_reflns_limit_k_max 13
_diffrn_reflns_limit_k_min -13
_diffrn_reflns_limit_l_max 14
_diffrn_reflns_limit_l_min -19
_diffrn_reflns_number 4345
_diffrn_reflns_theta_full 67.500
_diffrn_reflns_theta_max 67.472
_diffrn_reflns_theta_min 4.625
_diffrn_source 'sealed X-ray tube'
_exptl_absorpt_coefficient_mu 4.287
_exptl_absorpt_correction_T_max 1.00000
_exptl_absorpt_correction_T_min 0.39661
_exptl_absorpt_correction_type multi-scan
_exptl_absorpt_process_details
;
(CrysAlis PRO; Agilent, 2014)
;
_exptl_crystal_colour red
_exptl_crystal_density_diffrn 1.681
_exptl_crystal_description prism
_exptl_crystal_F_000 808
_exptl_crystal_size_max 0.1
_exptl_crystal_size_mid 0.08
_exptl_crystal_size_min 0.08
_refine_diff_density_max 0.922
_refine_diff_density_min -0.553
_refine_ls_abs_structure_details
;
Flack <i>x</i> determined using 490 quotients [(I+)-(I-)]/[(I+)+(I-)]
(Parsons & Flack, 2004)
;
_refine_ls_abs_structure_Flack 0.02(4)
_refine_ls_extinction_method none
_refine_ls_goodness_of_fit_ref 1.248
_refine_ls_hydrogen_treatment constr
_refine_ls_matrix_type full
_refine_ls_number_parameters 218
_refine_ls_number_reflns 2361
_refine_ls_number_restraints 0
_refine_ls_restrained_S_all 1.248
_refine_ls_R_factor_all 0.1127
_refine_ls_R_factor_gt 0.0805
_refine_ls_shift/su_max 0.000
_refine_ls_shift/su_mean 0.000
_refine_ls_structure_factor_coef Fsqd
_refine_ls_weighting_details 'w=1/[\s^2^(Fo^2^)+(0.0701P)^2^+4.6425P] where P=(Fo^2^+2Fc^2^)/3'
_refine_ls_weighting_scheme calc
_refine_ls_wR_factor_gt 0.1903
_refine_ls_wR_factor_ref 0.2395
_reflns_number_gt 1729
_reflns_number_total 2361
_reflns_threshold_expression 'I > 2\s(I)'
_cod_data_source_file yf3149sup1.cif
_cod_data_source_block 12
_cod_database_code 2021291
_shelx_space_group_comment
;
The symmetry employed for this shelxl refinement is uniquely defined
by the following loop, which should always be used as a source of
symmetry information in preference to the above space-group names.
They are only intended as comments.
;
_shelxl_version_number .2013

loop_
_space_group_symop_operation_xyz
'x, y, z'
'-x+1/2, -y, z+1/2'
'-x, y+1/2, -z+1/2'
'x+1/2, -y+1/2, -z'

loop_
_atom_site_type_symbol
_atom_site_label
_atom_site_fract_x
_atom_site_fract_y
_atom_site_fract_z
_atom_site_U_iso_or_equiv
_atom_site_adp_type
_atom_site_calc_flag
_atom_site_occupancy
N N1 0.5111(15) 0.0629(7) 0.9037(5) 0.027(2) Uani d 1
C C2 0.5008(18) 0.1693(9) 0.9396(7) 0.031(2) Uani d 1
O O2 0.4961(15) 0.2548(6) 0.8895(5) 0.040(2) Uani d 1
H H2 0.4368 0.3067 0.9095 0.048 Uiso calc 1
C C3 0.493(2) 0.1730(10) 1.0227(7) 0.043(3) Uani d 1
H H3 0.4859 0.2446 1.0493 0.052 Uiso calc 1
C C4 0.494(2) 0.0784(10) 1.0672(7) 0.040(3) Uani d 1
H H4 0.4871 0.0840 1.1248 0.048 Uiso calc 1
C C5 0.5056(19) -0.0278(10) 1.0315(7) 0.037(3) Uani d 1
H H5 0.5103 -0.0946 1.0641 0.044 Uiso calc 1
C C6 0.5101(19) -0.0349(9) 0.9472(7) 0.033(2) Uani d 1
C C7 0.5224(18) -0.1491(9) 0.9044(7) 0.035(3) Uani d 1
H H7 0.5813 -0.2037 0.9412 0.042 Uiso calc 1
C C8 0.6211(19) -0.1388(11) 0.8260(8) 0.040(3) Uani d 1
H H8A 0.6297 -0.2134 0.7984 0.048 Uiso calc 1
H H8B 0.7352 -0.1101 0.8369 0.048 Uiso calc 1
C C9 0.5217(18) -0.0529(10) 0.7725(7) 0.035(3) Uani d 1
H H9 0.5810 -0.0478 0.7190 0.042 Uiso calc 1
C C10 0.5334(17) 0.0636(9) 0.8121(7) 0.033(3) Uani d 1
H H10A 0.6440 0.0969 0.7992 0.039 Uiso calc 1
H H10B 0.4472 0.1136 0.7879 0.039 Uiso calc 1
C C11 0.3465(17) -0.0921(10) 0.7548(7) 0.033(3) Uani d 1
H H11A 0.3508 -0.1626 0.7220 0.040 Uiso calc 1
H H11B 0.2882 -0.0333 0.7223 0.040 Uiso calc 1
N N12 0.2487(13) -0.1144(9) 0.8324(6) 0.033(2) Uani d 1
H H12A 0.1402 -0.1500 0.8186 0.039 Uiso calc 1
H H12B 0.2258 -0.0414 0.8603 0.039 Uiso calc 1
C C13 0.3466(17) -0.1926(11) 0.8893(9) 0.042(3) Uani d 1
H H13A 0.2868 -0.1987 0.9419 0.050 Uiso calc 1
H H13B 0.3526 -0.2696 0.8651 0.050 Uiso calc 1
Cl Cl1A 0.5132(5) 0.5274(2) 0.98398(17) 0.0376(7) Uani d 1
O O1A 0.3918(13) 0.4453(7) 0.9562(7) 0.057(3) Uani d 1
O O2A 0.4344(14) 0.6157(7) 1.0274(6) 0.053(3) Uani d 1
O O3A 0.6355(12) 0.4695(7) 1.0351(5) 0.040(2) Uani d 1
O O4A 0.5991(16) 0.5717(9) 0.9150(6) 0.060(3) Uani d 1
Cl Cl1B -0.0055(5) -0.3455(2) 0.73580(16) 0.0370(7) Uani d 1
O O1B 0.0349(17) -0.4631(8) 0.7480(7) 0.063(3) Uani d 1
O O2B 0.1165(12) -0.2916(8) 0.6854(6) 0.043(2) Uani d 1
O O3B -0.1697(13) -0.3383(10) 0.6976(6) 0.057(3) Uani d 1
O O4B -0.0117(16) -0.2881(8) 0.8129(5) 0.052(2) Uani d 1

loop_
_atom_site_aniso_label
_atom_site_aniso_U_11
_atom_site_aniso_U_22
_atom_site_aniso_U_33
_atom_site_aniso_U_12
_atom_site_aniso_U_13
_atom_site_aniso_U_23
N1 0.025(5) 0.025(4) 0.032(4) 0.001(5) 0.002(5) -0.004(4)
C2 0.022(5) 0.027(5) 0.045(6) 0.002(7) 0.003(7) 0.003(5)
O2 0.053(6) 0.021(4) 0.046(4) 0.000(5) 0.003(6) -0.002(3)
C3 0.061(8) 0.027(6) 0.042(6) 0.013(8) -0.001(9) -0.004(5)
C4 0.045(8) 0.033(6) 0.041(6) 0.003(7) 0.008(8) -0.012(5)
C5 0.041(7) 0.032(6) 0.037(6) -0.009(7) -0.010(7) 0.014(5)
C6 0.033(6) 0.028(5) 0.037(5) -0.005(7) 0.003(7) -0.001(5)
C7 0.040(8) 0.020(5) 0.044(6) -0.008(6) -0.008(7) 0.003(5)
C8 0.046(8) 0.024(6) 0.050(7) 0.008(6) 0.001(7) 0.001(6)
C9 0.044(8) 0.032(6) 0.029(5) -0.001(7) 0.003(7) -0.004(4)
C10 0.039(8) 0.023(5) 0.036(5) -0.008(5) 0.000(6) 0.007(5)
C11 0.048(8) 0.021(6) 0.030(6) 0.001(6) -0.001(6) -0.006(5)
N12 0.028(5) 0.030(5) 0.041(6) 0.003(5) -0.013(5) 0.005(4)
C13 0.038(8) 0.029(7) 0.058(8) -0.012(6) -0.016(7) -0.007(6)
Cl1A 0.0492(18) 0.0224(12) 0.0413(13) -0.0005(15) -0.0039(18) -0.0060(11)
O1A 0.045(6) 0.020(4) 0.107(9) -0.001(4) -0.020(6) -0.022(5)
O2A 0.078(8) 0.026(4) 0.053(5) 0.006(5) 0.009(6) -0.009(4)
O3A 0.040(5) 0.029(4) 0.050(5) 0.005(4) -0.017(5) 0.010(4)
O4A 0.094(9) 0.047(6) 0.037(5) 0.026(6) 0.015(6) 0.011(5)
Cl1B 0.0367(15) 0.0338(14) 0.0404(13) -0.0040(16) -0.0007(18) 0.0036(11)
O1B 0.091(10) 0.024(5) 0.075(6) -0.001(6) 0.018(7) 0.013(4)
O2B 0.032(5) 0.037(5) 0.059(6) -0.002(4) 0.007(5) 0.016(5)
O3B 0.040(6) 0.068(7) 0.062(6) -0.006(6) -0.012(5) -0.009(6)
O4B 0.057(6) 0.051(5) 0.048(4) 0.004(7) -0.003(6) 0.000(4)

loop_
_atom_type_symbol
_atom_type_description
_atom_type_scat_dispersion_real
_atom_type_scat_dispersion_imag
_atom_type_scat_source
C C 0.0181 0.0091 'International Tables Vol C Tables 4.2.6.8 and 6.1.1.4'
H H 0.0000 0.0000 'International Tables Vol C Tables 4.2.6.8 and 6.1.1.4'
N N 0.0311 0.0180 'International Tables Vol C Tables 4.2.6.8 and 6.1.1.4'
O O 0.0492 0.0322 'International Tables Vol C Tables 4.2.6.8 and 6.1.1.4'
Cl Cl 0.3639 0.7018 'International Tables Vol C Tables 4.2.6.8 and 6.1.1.4'

loop_
_geom_angle_atom_site_label_1
_geom_angle_atom_site_label_2
_geom_angle_atom_site_label_3
_geom_angle
C6 N1 C2 122.9(9)
C6 N1 C10 121.9(9)
C2 N1 C10 115.1(8)
O2 C2 C3 127.2(10)
O2 C2 N1 115.6(9)
C3 C2 N1 117.1(10)
C2 O2 H2 109.5
C4 C3 C2 121.4(11)
C4 C3 H3 119.3
C2 C3 H3 119.3
C3 C4 C5 121.6(11)
C3 C4 H4 119.2
C5 C4 H4 119.2
C4 C5 C6 118.6(10)
C4 C5 H5 120.7
C6 C5 H5 120.7
N1 C6 C5 118.4(10)
N1 C6 C7 120.5(9)
C5 C6 C7 121.1(10)
C8 C7 C13 111.8(11)
C8 C7 C6 110.8(10)
C13 C7 C6 108.3(12)
C8 C7 H7 108.6
C13 C7 H7 108.6
C6 C7 H7 108.6
C7 C8 C9 105.4(11)
C7 C8 H8A 110.7
C9 C8 H8A 110.7
C7 C8 H8B 110.7
C9 C8 H8B 110.7
H8A C8 H8B 108.8
C11 C9 C10 114.6(11)
C11 C9 C8 112.8(11)
C10 C9 C8 108.2(10)
C11 C9 H9 106.9
C10 C9 H9 106.9
C8 C9 H9 106.9
N1 C10 C9 114.3(9)
N1 C10 H10A 108.7
C9 C10 H10A 108.7
N1 C10 H10B 108.7
C9 C10 H10B 108.7
H10A C10 H10B 107.6
C9 C11 N12 111.8(9)
C9 C11 H11A 109.3
N12 C11 H11A 109.3
C9 C11 H11B 109.3
N12 C11 H11B 109.3
H11A C11 H11B 107.9
C11 N12 C13 110.7(10)
C11 N12 H12A 109.5
C13 N12 H12A 109.5
C11 N12 H12B 109.5
C13 N12 H12B 109.5
H12A N12 H12B 108.1
C7 C13 N12 111.9(10)
C7 C13 H13A 109.2
N12 C13 H13A 109.2
C7 C13 H13B 109.2
N12 C13 H13B 109.2
H13A C13 H13B 107.9
O2A Cl1A O4A 110.4(6)
O2A Cl1A O1A 110.6(7)
O4A Cl1A O1A 108.6(7)
O2A Cl1A O3A 110.7(6)
O4A Cl1A O3A 107.7(7)
O1A Cl1A O3A 108.7(6)
O2B Cl1B O1B 110.8(7)
O2B Cl1B O4B 109.0(6)
O1B Cl1B O4B 109.8(6)
O2B Cl1B O3B 109.9(6)
O1B Cl1B O3B 108.6(7)
O4B Cl1B O3B 108.7(7)

loop_
_geom_bond_atom_site_label_1
_geom_bond_atom_site_label_2
_geom_bond_distance
N1 C6 1.354(14)
N1 C2 1.385(13)
N1 C10 1.515(13)
C2 O2 1.299(13)
C2 C3 1.368(16)
O2 H2 0.8400
C3 C4 1.331(16)
C3 H3 0.9500
C4 C5 1.383(16)
C4 H4 0.9500
C5 C6 1.388(15)
C5 H5 0.9500
C6 C7 1.518(15)
C7 C8 1.516(18)
C7 C13 1.517(18)
C7 H7 1.0000
C8 C9 1.556(18)
C8 H8A 0.9900
C8 H8B 0.9900
C9 C11 1.504(19)
C9 C10 1.520(16)
C9 H9 1.0000
C10 H10A 0.9900
C10 H10B 0.9900
C11 N12 1.518(15)
C11 H11A 0.9900
C11 H11B 0.9900
N12 C13 1.528(16)
N12 H12A 0.9900
N12 H12B 0.9900
C13 H13A 0.9900
C13 H13B 0.9900
Cl1A O2A 1.409(9)
Cl1A O4A 1.423(11)
Cl1A O1A 1.444(10)
Cl1A O3A 1.458(9)
Cl1B O2B 1.428(10)
Cl1B O1B 1.434(10)
Cl1B O4B 1.435(9)
Cl1B O3B 1.459(11)

loop_
_geom_hbond_atom_site_label_D
_geom_hbond_atom_site_label_H
_geom_hbond_atom_site_label_A
_geom_hbond_site_symmetry_A
_geom_hbond_distance_DH
_geom_hbond_distance_HA
_geom_hbond_distance_DA
_geom_hbond_angle_DHA
O2 H2 O1A . 0.84 1.84 2.629(12) 156.8
C3 H3 O2B 2 0.95 2.44 3.138(15) 129.8
C5 H5 O4B 4_547 0.95 2.45 3.351(13) 157.7
C10 H10A O2B 3_656 0.99 2.34 3.278(16) 158.7
C10 H10B O3B 3_556 0.99 2.30 3.135(17) 140.9
C11 H11A O2 3_646 0.99 2.41 3.232(14) 140.3
C11 H11A O2B . 0.99 2.48 3.192(16) 128.1
N12 H12A O4B . 0.99 2.03 2.935(15) 150.9
N12 H12B N1 . 0.99 2.69 3.182(15) 111.2
N12 H12B O3A 4_457 0.99 2.05 2.909(14) 144.3
N12 H12B O3B 3_556 0.99 2.61 3.344(15) 131.1

loop_
_geom_torsion_atom_site_label_1
_geom_torsion_atom_site_label_2
_geom_torsion_atom_site_label_3
_geom_torsion_atom_site_label_4
_geom_torsion
C6 N1 C2 O2 -177.2(14)
C10 N1 C2 O2 6.2(18)
C6 N1 C2 C3 1(2)
C10 N1 C2 C3 -175.4(14)
O2 C2 C3 C4 178.1(16)
N1 C2 C3 C4 0(3)
C2 C3 C4 C5 1(3)
C3 C4 C5 C6 -2(3)
C2 N1 C6 C5 -3(2)
C10 N1 C6 C5 173.7(13)
C2 N1 C6 C7 -179.7(14)
C10 N1 C6 C7 -3(2)
C4 C5 C6 N1 3(2)
C4 C5 C6 C7 -179.9(14)
N1 C6 C7 C8 29.7(18)
C5 C6 C7 C8 -147.2(14)
N1 C6 C7 C13 -93.2(15)
C5 C6 C7 C13 89.8(17)
C13 C7 C8 C9 60.1(13)
C6 C7 C8 C9 -60.8(14)
C7 C8 C9 C11 -59.7(12)
C7 C8 C9 C10 68.1(13)
C6 N1 C10 C9 10.9(19)
C2 N1 C10 C9 -172.4(12)
C11 C9 C10 N1 83.6(14)
C8 C9 C10 N1 -43.1(15)
C10 C9 C11 N12 -67.3(13)
C8 C9 C11 N12 57.1(13)
C9 C11 N12 C13 -51.3(13)
C8 C7 C13 N12 -59.4(14)
C6 C7 C13 N12 63.0(13)
C11 N12 C13 C7 52.4(13)

_cod_database_fobs_code 2021291
